data_4506104
loop_
_publ_author_name
'Zhu, Yan'
'Luo, Feng'
'Song, Yu-mei'
'Feng, Xue-feng'
'Luo, Ming-biao'
'Liao, Zhen-wei'
'Sun, Gong-ming'
'Tian, Xiao-zhao'
'Yuan, Zi-Jun'

_publ_section_title
;
 The First One-Pot Synthesis of Multinuclear 3d-4f Metal--Organic
 Compounds Involving a Polytopic N,O-Donor Ligand Formed in Situ
;
_journal_issue 5
_journal_name_full 'Crystal Growth &amp; Design'
_journal_page_first 2158
_journal_paper_doi 10.1021/cg3002509
_journal_volume 12
_journal_year 2012
_chemical_formula_sum 'C120 H86 N12 Ni4 O14 Sm2'
_chemical_formula_weight 2455.55
_chemical_name_systematic
; 
 ? 
;
_space_group_IT_number 176
_symmetry_cell_setting hexagonal
_symmetry_space_group_name_Hall '-P 6c'
_symmetry_space_group_name_H-M 'P 63/m'
_atom_sites_solution_hydrogens geom
_atom_sites_solution_primary direct
_atom_sites_solution_secondary difmap
_audit_creation_method SHELXL-97
_cell_angle_alpha 90.00
_cell_angle_beta 90.00
_cell_angle_gamma 120.00
_cell_formula_units_Z 1
_cell_length_a 13.3759(2)
_cell_length_b 13.3759(2)
_cell_length_c 18.6826(4)
_cell_measurement_reflns_used 3347
_cell_measurement_temperature 296(2)
_cell_measurement_theta_max 23.76
_cell_measurement_theta_min 2.18
_cell_volume 2894.77(9)
_computing_cell_refinement 'Bruker SMART'
_computing_data_collection 'Bruker SMART'
_computing_data_reduction 'Bruker SAINT'
_computing_molecular_graphics 'Bruker SHELXTL'
_computing_publication_material 'Bruker SHELXTL'
_computing_structure_refinement 'SHELXL-97 (Sheldrick, 1997)'
_computing_structure_solution 'SHELXS-97 (Sheldrick, 1990)'
_diffrn_ambient_temperature 296(2)
_diffrn_measured_fraction_theta_full 0.998
_diffrn_measured_fraction_theta_max 0.998
_diffrn_measurement_device_type 'CCD area detector'
_diffrn_measurement_method 'phi and omega scans'
_diffrn_radiation_monochromator graphite
_diffrn_radiation_source 'fine-focus sealed tube'
_diffrn_radiation_type MoK\a
_diffrn_radiation_wavelength 0.71073
_diffrn_reflns_av_R_equivalents 0.0397
_diffrn_reflns_av_sigmaI/netI 0.0244
_diffrn_reflns_limit_h_max 15
_diffrn_reflns_limit_h_min -15
_diffrn_reflns_limit_k_max 15
_diffrn_reflns_limit_k_min -13
_diffrn_reflns_limit_l_max 22
_diffrn_reflns_limit_l_min -20
_diffrn_reflns_number 14586
_diffrn_reflns_theta_full 25.00
_diffrn_reflns_theta_max 25.00
_diffrn_reflns_theta_min 1.76
_exptl_absorpt_coefficient_mu 1.700
_exptl_absorpt_correction_T_max 0.7274
_exptl_absorpt_correction_T_min 0.6858
_exptl_absorpt_correction_type none
_exptl_crystal_density_diffrn 1.409
_exptl_crystal_density_meas 0
_exptl_crystal_density_method 'not measured'
_exptl_crystal_F_000 1238
_exptl_crystal_size_max 0.24
_exptl_crystal_size_mid 0.23
_exptl_crystal_size_min 0.20
_refine_diff_density_max 2.377
_refine_diff_density_min -2.427
_refine_diff_density_rms 0.167
_refine_ls_extinction_coef 0.007(6)
_refine_ls_extinction_expression Fc^*^=kFc[1+0.001xFc^2^\l^3^/sin(2\q)]^-1/4^
_refine_ls_extinction_method SHELXL
_refine_ls_goodness_of_fit_ref 2.053
_refine_ls_hydrogen_treatment mixed
_refine_ls_matrix_type full
_refine_ls_number_parameters 131
_refine_ls_number_reflns 1764
_refine_ls_number_restraints 1
_refine_ls_restrained_S_all 2.053
_refine_ls_R_factor_all 0.1719
_refine_ls_R_factor_gt 0.1521
_refine_ls_shift/su_max 1.608
_refine_ls_shift/su_mean 0.026
_refine_ls_structure_factor_coef Fsqd
_refine_ls_weighting_details 'calc w=1/[\s^2^(Fo^2^)+(0.2000P)^2^+0.0000P] where P=(Fo^2^+2Fc^2^)/3'
_refine_ls_weighting_scheme calc
_refine_ls_wR_factor_gt 0.4802
_refine_ls_wR_factor_ref 0.4954
_reflns_number_gt 1314
_reflns_number_total 1764
_reflns_threshold_expression >2sigma(I)
_cod_data_source_file cg3002509_si_002.cif
_cod_data_source_block 16
_cod_depositor_comments
;
The following automatic conversions were performed:

'_symmetry_cell_setting' value 'Hexagonal' changed to 'hexagonal'
according to /home/saulius/struct/CIF-dictionaries/cif_core.dic
dictionary named 'cif_core.dic' version 2.4.1 from 2010-06-29.

Automatic conversion script
Id: cif_fix_values 1715 2011-07-08 13:25:40Z adriana 
;
_cod_original_sg_symbol_H-M P6(3)/m
_cod_database_code 4506104

loop_
_symmetry_equiv_pos_as_xyz
'x, y, z'
'-y, x-y, z'
'-x+y, -x, z'
'-x, -y, z+1/2'
'y, -x+y, z+1/2'
'x-y, x, z+1/2'
'-x, -y, -z'
'y, -x+y, -z'
'x-y, x, -z'
'x, y, -z-1/2'
'-y, x-y, -z-1/2'
'-x+y, -x, -z-1/2'

loop_
_atom_site_label
_atom_site_type_symbol
_atom_site_fract_x
_atom_site_fract_y
_atom_site_fract_z
_atom_site_U_iso_or_equiv
_atom_site_adp_type
_atom_site_occupancy
_atom_site_symmetry_multiplicity
_atom_site_calc_flag
_atom_site_refinement_flags
C1 C 0.2802(11) 0.4234(14) 0.4218(6) 0.100(4) Uani 1 1 d .
C2 C 0.2267(9) 0.4310(9) 0.3562(7) 0.080(3) Uani 1 1 d .
C3 C 0.1535(14) 0.3224(13) 0.3198(8) 0.106(5) Uani 1 1 d .
C4 C 0.1495(16) 0.2259(15) 0.3450(8) 0.113(5) Uani 1 1 d .
H4 H 0.1109 0.1589 0.3178 0.136 Uiso 1 1 calc R
C5 C 0.1993(11) 0.2203(9) 0.4090(8) 0.099(4) Uani 1 1 d .
H5 H 0.1892 0.1507 0.4264 0.119 Uiso 1 1 calc R
C6 C 0.2674(12) 0.3269(12) 0.4470(9) 0.114(5) Uani 1 1 d .
C7 C 0.3808(13) 0.5300(15) 0.5271(8) 0.127(5) Uani 1 1 d .
H7 H 0.4148 0.5979 0.5536 0.152 Uiso 1 1 calc R
C8 C 0.3113(13) 0.3288(14) 0.5143(10) 0.119(4) Uani 1 1 d .
H8 H 0.2943 0.2578 0.5335 0.142 Uiso 1 1 calc R
C9 C 0.3799(17) 0.428(2) 0.5573(12) 0.175(10) Uani 1 1 d .
H9 H 0.4187 0.4283 0.5987 0.210 Uiso 1 1 calc R
C10 C 0.0973(17) 0.326(2) 0.2500 0.106(6) Uani 1 2 d S
H10 H 0.103(19) 0.40(2) 0(63) 0.128 Uiso 1 2 calc S
C11 C -0.0362(15) 0.237(2) 0.2500 0.124(7) Uani 1 2 d S
H11A H -0.0664 0.2316 0.2973 0.185 Uiso 0.50 1 calc PR
H11B H -0.0495 0.1626 0.2352 0.185 Uiso 0.50 1 calc PR
H11C H -0.0741 0.2629 0.2174 0.185 Uiso 0.50 1 calc PR
H1W H 0.553(10) 0.956(8) 0.2500 0.00(5) Uiso 0.33 2 d SPD
N1 N 0.3354(9) 0.5298(13) 0.4637(6) 0.119(4) Uani 1 1 d .
Ni1 Ni 0.3333 0.6667 0.41361(14) 0.0881(13) Uani 1 3 d S
O1 O 0.2429(7) 0.5323(8) 0.3402(4) 0.092(3) Uani 1 1 d .
O2 O 0.494(3) 0.889(2) 0.2500 0.065(7) Uani 0.33 2 d SPD
Sm1 Sm 0.3333 0.6667 0.2500 0.1265(14) Uani 1 6 d S

loop_
_atom_site_aniso_label
_atom_site_aniso_U_11
_atom_site_aniso_U_22
_atom_site_aniso_U_33
_atom_site_aniso_U_23
_atom_site_aniso_U_13
_atom_site_aniso_U_12
C1 0.073(7) 0.124(11) 0.093(8) 0.008(7) -0.005(6) 0.041(7)
C2 0.078(7) 0.072(7) 0.111(7) 0.021(6) 0.012(6) 0.053(6)
C3 0.151(14) 0.125(13) 0.099(8) -0.005(7) 0.000(7) 0.112(12)
C4 0.137(13) 0.104(10) 0.107(9) 0.000(8) -0.012(8) 0.067(10)
C5 0.115(9) 0.040(6) 0.158(11) 0.049(6) 0.033(8) 0.051(6)
C6 0.111(10) 0.082(9) 0.151(12) 0.055(8) -0.001(8) 0.050(8)
C7 0.126(11) 0.133(12) 0.114(9) 0.027(9) -0.022(8) 0.059(10)
C8 0.091(9) 0.113(11) 0.155(12) -0.001(10) -0.016(9) 0.054(8)
C9 0.116(13) 0.22(2) 0.21(2) 0.065(19) -0.044(14) 0.099(15)
C10 0.091(13) 0.098(13) 0.135(16) 0.000 0.000 0.052(11)
C11 0.060(10) 0.137(16) 0.103(12) 0.000 0.000 -0.004(10)
N1 0.083(7) 0.177(12) 0.106(7) 0.044(8) 0.015(6) 0.071(8)
Ni1 0.1024(18) 0.1024(18) 0.0595(18) 0.000 0.000 0.0512(9)
O1 0.083(5) 0.090(6) 0.100(5) 0.009(4) 0.029(4) 0.042(4)
O2 0.13(3) 0.044(14) 0.045(11) 0.000 0.000 0.064(16)
Sm1 0.1633(19) 0.1633(19) 0.0530(13) 0.000 0.000 0.0816(9)

loop_
_atom_type_symbol
_atom_type_description
_atom_type_scat_dispersion_real
_atom_type_scat_dispersion_imag
_atom_type_scat_source
C C 0.0033 0.0016 'International Tables Vol C Tables 4.2.6.8 and 6.1.1.4'
H H 0.0000 0.0000 'International Tables Vol C Tables 4.2.6.8 and 6.1.1.4'
N N 0.0061 0.0033 'International Tables Vol C Tables 4.2.6.8 and 6.1.1.4'
O O 0.0106 0.0060 'International Tables Vol C Tables 4.2.6.8 and 6.1.1.4'
Ni Ni 0.3393 1.1124 'International Tables Vol C Tables 4.2.6.8 and 6.1.1.4'
Sm Sm -0.1638 3.4418 'International Tables Vol C Tables 4.2.6.8 and 6.1.1.4'

loop_
_geom_angle_atom_site_label_1
_geom_angle_atom_site_label_2
_geom_angle_atom_site_label_3
_geom_angle
_geom_angle_site_symmetry_1
_geom_angle_site_symmetry_3
C6 C1 C2 123.4(14) . .
C6 C1 N1 121.7(12) . .
C2 C1 N1 114.3(12) . .
O1 C2 C1 116.1(12) . .
O1 C2 C3 127.9(12) . .
C1 C2 C3 115.8(11) . .
C4 C3 C2 118.5(14) . .
C4 C3 C10 123.0(16) . .
C2 C3 C10 118.0(13) . .
C3 C4 C5 124.2(15) . .
C4 C5 C6 117.0(10) . .
C1 C6 C8 117.8(16) . .
C1 C6 C5 120.6(13) . .
C8 C6 C5 121.3(11) . .
N1 C7 C9 123.2(19) . .
C6 C8 C9 126.8(16) . .
C8 C9 C7 110.5(14) . .
C3 C10 C3 118.5(17) . 10_556
C3 C10 C11 111.8(12) . .
C3 C10 C11 111.8(12) 10_556 .
C7 N1 C1 119.1(13) . .
C7 N1 Ni1 127.5(13) . .
C1 N1 Ni1 113.4(8) . .
N1 Ni1 N1 101.2(5) 3_565 2_665
N1 Ni1 N1 101.2(5) 3_565 .
N1 Ni1 N1 101.2(5) 2_665 .
N1 Ni1 O1 78.1(5) 3_565 3_565
N1 Ni1 O1 98.9(4) 2_665 3_565
N1 Ni1 O1 159.7(5) . 3_565
N1 Ni1 O1 98.9(4) 3_565 .
N1 Ni1 O1 159.7(5) 2_665 .
N1 Ni1 O1 78.1(5) . .
O1 Ni1 O1 81.9(3) 3_565 .
N1 Ni1 O1 159.7(5) 3_565 2_665
N1 Ni1 O1 78.1(5) 2_665 2_665
N1 Ni1 O1 98.9(4) . 2_665
O1 Ni1 O1 81.9(3) 3_565 2_665
O1 Ni1 O1 81.9(3) . 2_665
N1 Ni1 Sm1 116.9(4) 3_565 .
N1 Ni1 Sm1 116.9(4) 2_665 .
N1 Ni1 Sm1 116.9(4) . .
O1 Ni1 Sm1 49.2(2) 3_565 .
O1 Ni1 Sm1 49.2(2) . .
O1 Ni1 Sm1 49.2(2) 2_665 .
C2 O1 Ni1 117.9(8) . .
C2 O1 Sm1 136.8(7) . .
Ni1 O1 Sm1 87.5(3) . .
O1 Sm1 O1 93.4(4) 3_565 12_566
O1 Sm1 O1 139.89(17) 3_565 10_556
O1 Sm1 O1 72.9(3) 12_566 10_556
O1 Sm1 O1 72.9(3) 3_565 2_665
O1 Sm1 O1 139.89(17) 12_566 2_665
O1 Sm1 O1 139.89(17) 10_556 2_665
O1 Sm1 O1 72.9(3) 3_565 .
O1 Sm1 O1 139.89(17) 12_566 .
O1 Sm1 O1 93.4(4) 10_556 .
O1 Sm1 O1 72.9(3) 2_665 .
O1 Sm1 O1 139.89(17) 3_565 11_666
O1 Sm1 O1 72.9(3) 12_566 11_666
O1 Sm1 O1 72.9(3) 10_556 11_666
O1 Sm1 O1 93.4(4) 2_665 11_666
O1 Sm1 O1 139.89(17) . 11_666
O1 Sm1 O2 68.0(4) 3_565 2_665
O1 Sm1 O2 68.0(4) 12_566 2_665
O1 Sm1 O2 71.9(4) 10_556 2_665
O1 Sm1 O2 133.2(2) 2_665 2_665
O1 Sm1 O2 71.9(4) . 2_665
O1 Sm1 O2 133.2(2) 11_666 2_665
O1 Sm1 O2 71.9(4) 3_565 .
O1 Sm1 O2 71.9(4) 12_566 .
O1 Sm1 O2 133.2(2) 10_556 .
O1 Sm1 O2 68.0(4) 2_665 .
O1 Sm1 O2 133.2(2) . .
O1 Sm1 O2 68.0(4) 11_666 .
O2 Sm1 O2 120.000(2) 2_665 .
O1 Sm1 O2 133.2(2) 3_565 3_565
O1 Sm1 O2 133.2(2) 12_566 3_565
O1 Sm1 O2 68.0(4) 10_556 3_565
O1 Sm1 O2 71.9(4) 2_665 3_565
O1 Sm1 O2 68.0(4) . 3_565
O1 Sm1 O2 71.9(4) 11_666 3_565
O2 Sm1 O2 120.000(7) 2_665 3_565
O2 Sm1 O2 120.000(8) . 3_565
O1 Sm1 Ni1 136.7(2) 3_565 10_556
O1 Sm1 Ni1 43.3(2) 12_566 10_556
O1 Sm1 Ni1 43.3(2) 10_556 10_556
O1 Sm1 Ni1 136.7(2) 2_665 10_556
O1 Sm1 Ni1 136.7(2) . 10_556
O1 Sm1 Ni1 43.3(2) 11_666 10_556
O2 Sm1 Ni1 90.000(1) 2_665 10_556
O2 Sm1 Ni1 90.000(2) . 10_556
O2 Sm1 Ni1 90.0 3_565 10_556
O1 Sm1 Ni1 43.3(2) 3_565 .
O1 Sm1 Ni1 136.7(2) 12_566 .
O1 Sm1 Ni1 136.7(2) 10_556 .
O1 Sm1 Ni1 43.3(2) 2_665 .
O1 Sm1 Ni1 43.3(2) . .
O1 Sm1 Ni1 136.7(2) 11_666 .
O2 Sm1 Ni1 90.000(1) 2_665 .
O2 Sm1 Ni1 90.000(2) . .
O2 Sm1 Ni1 90.0 3_565 .
Ni1 Sm1 Ni1 180.0 10_556 .

loop_
_geom_bond_atom_site_label_1
_geom_bond_atom_site_label_2
_geom_bond_distance
_geom_bond_site_symmetry_2
C1 C6 1.302(18) .
C1 C2 1.449(17) .
C1 N1 1.460(19) .
C2 O1 1.296(13) .
C2 C3 1.45(2) .
C3 C4 1.35(2) .
C3 C10 1.516(18) .
C4 C5 1.39(2) .
C5 C6 1.44(2) .
C6 C8 1.38(2) .
C7 N1 1.331(17) .
C7 C9 1.47(3) .
C8 C9 1.43(3) .
C10 C3 1.516(18) 10_556
C10 C11 1.57(3) .
N1 Ni1 2.069(12) .
Ni1 N1 2.069(12) 3_565
Ni1 N1 2.069(12) 2_665
Ni1 O1 2.098(9) 3_565
Ni1 O1 2.098(9) .
Ni1 O1 2.098(9) 2_665
Ni1 Sm1 3.057(3) .
O1 Sm1 2.315(8) .
O2 Sm1 2.66(3) .
Sm1 O1 2.315(8) 3_565
Sm1 O1 2.315(8) 12_566
Sm1 O1 2.315(8) 10_556
Sm1 O1 2.315(8) 2_665
Sm1 O1 2.315(8) 11_666
Sm1 O2 2.66(3) 2_665
Sm1 O2 2.66(3) 3_565
Sm1 Ni1 3.057(3) 10_556

loop_
_geom_torsion_atom_site_label_1
_geom_torsion_atom_site_label_2
_geom_torsion_atom_site_label_3
_geom_torsion_atom_site_label_4
_geom_torsion
_geom_torsion_site_symmetry_1
_geom_torsion_site_symmetry_4
C6 C1 C2 O1 176.6(13) . .
N1 C1 C2 O1 5.5(15) . .
C6 C1 C2 C3 1.7(19) . .
N1 C1 C2 C3 -169.3(11) . .
O1 C2 C3 C4 179.5(12) . .
C1 C2 C3 C4 -6.3(19) . .
O1 C2 C3 C10 7(2) . .
C1 C2 C3 C10 -178.8(12) . .
C2 C3 C4 C5 8(2) . .
C10 C3 C4 C5 -179.4(15) . .
C3 C4 C5 C6 -5(2) . .
C2 C1 C6 C8 -172.4(13) . .
N1 C1 C6 C8 -2(2) . .
C2 C1 C6 C5 1(2) . .
N1 C1 C6 C5 171.6(12) . .
C4 C5 C6 C1 0(2) . .
C4 C5 C6 C8 173.7(15) . .
C1 C6 C8 C9 -7(3) . .
C5 C6 C8 C9 179.8(17) . .
C6 C8 C9 C7 11(3) . .
N1 C7 C9 C8 -8(3) . .
C4 C3 C10 C3 -74(3) . 10_556
C2 C3 C10 C3 98.2(19) . 10_556
C4 C3 C10 C11 58(2) . .
C2 C3 C10 C11 -129.6(17) . .
C9 C7 N1 C1 1(2) . .
C9 C7 N1 Ni1 -178.6(13) . .
C6 C1 N1 C7 5(2) . .
C2 C1 N1 C7 175.9(12) . .
C6 C1 N1 Ni1 -175.8(11) . .
C2 C1 N1 Ni1 -4.6(13) . .
C7 N1 Ni1 N1 -81.6(11) . 3_565
C1 N1 Ni1 N1 98.9(10) . 3_565
C7 N1 Ni1 N1 22.3(13) . 2_665
C1 N1 Ni1 N1 -157.2(9) . 2_665
C7 N1 Ni1 O1 -167.5(12) . 3_565
C1 N1 Ni1 O1 12.9(16) . 3_565
C7 N1 Ni1 O1 -178.4(12) . .
C1 N1 Ni1 O1 2.0(8) . .
C7 N1 Ni1 O1 101.9(12) . 2_665
C1 N1 Ni1 O1 -77.7(8) . 2_665
C7 N1 Ni1 Sm1 150.4(11) . .
C1 N1 Ni1 Sm1 -29.2(9) . .
C1 C2 O1 Ni1 -3.9(12) . .
C3 C2 O1 Ni1 170.2(10) . .
C1 C2 O1 Sm1 115.6(12) . .
C3 C2 O1 Sm1 -70.3(16) . .
N1 Ni1 O1 C2 -98.6(8) 3_565 .
N1 Ni1 O1 C2 91.2(13) 2_665 .
N1 Ni1 O1 C2 1.0(7) . .
O1 Ni1 O1 C2 -175.2(8) 3_565 .
O1 Ni1 O1 C2 102.0(8) 2_665 .
Sm1 Ni1 O1 C2 143.4(8) . .
N1 Ni1 O1 Sm1 118.0(5) 3_565 .
N1 Ni1 O1 Sm1 -52.2(12) 2_665 .
N1 Ni1 O1 Sm1 -142.4(4) . .
O1 Ni1 O1 Sm1 41.44(12) 3_565 .
O1 Ni1 O1 Sm1 -41.44(12) 2_665 .
C2 O1 Sm1 O1 -168.1(12) . 3_565
Ni1 O1 Sm1 O1 -38.43(10) . 3_565
C2 O1 Sm1 O1 117.5(13) . 12_566
Ni1 O1 Sm1 O1 -112.79(7) . 12_566
C2 O1 Sm1 O1 50.3(13) . 10_556
Ni1 O1 Sm1 O1 180.0 . 10_556
C2 O1 Sm1 O1 -91.2(13) . 2_665
Ni1 O1 Sm1 O1 38.43(10) . 2_665
C2 O1 Sm1 O1 -16.9(12) . 11_666
Ni1 O1 Sm1 O1 112.79(7) . 11_666
C2 O1 Sm1 O2 120.1(12) . 2_665
Ni1 O1 Sm1 O2 -110.3(5) . 2_665
C2 O1 Sm1 O2 -125.4(13) . .
Ni1 O1 Sm1 O2 4.2(9) . .
C2 O1 Sm1 O2 -14.3(12) . 3_565
Ni1 O1 Sm1 O2 115.4(6) . 3_565
C2 O1 Sm1 Ni1 50.3(13) . 10_556
Ni1 O1 Sm1 Ni1 180.000(2) . 10_556
C2 O1 Sm1 Ni1 -129.7(13) . .
N1 Ni1 Sm1 O1 42.1(5) 3_565 3_565
N1 Ni1 Sm1 O1 -77.9(5) 2_665 3_565
N1 Ni1 Sm1 O1 162.1(5) . 3_565
O1 Ni1 Sm1 O1 120.000(3) . 3_565
O1 Ni1 Sm1 O1 -120.000(3) 2_665 3_565
N1 Ni1 Sm1 O1 42.1(5) 3_565 12_566
N1 Ni1 Sm1 O1 -77.9(5) 2_665 12_566
N1 Ni1 Sm1 O1 162.1(5) . 12_566
O1 Ni1 Sm1 O1 0.000(3) 3_565 12_566
O1 Ni1 Sm1 O1 120.000(3) . 12_566
O1 Ni1 Sm1 O1 -120.000(3) 2_665 12_566
N1 Ni1 Sm1 O1 -77.9(5) 3_565 10_556
N1 Ni1 Sm1 O1 162.1(5) 2_665 10_556
N1 Ni1 Sm1 O1 42.1(5) . 10_556
O1 Ni1 Sm1 O1 -120.0 3_565 10_556
O1 Ni1 Sm1 O1 0.0 . 10_556
O1 Ni1 Sm1 O1 120.0 2_665 10_556
N1 Ni1 Sm1 O1 162.1(5) 3_565 2_665
N1 Ni1 Sm1 O1 42.1(5) 2_665 2_665
N1 Ni1 Sm1 O1 -77.9(5) . 2_665
O1 Ni1 Sm1 O1 120.0 3_565 2_665
O1 Ni1 Sm1 O1 -120.000(1) . 2_665
N1 Ni1 Sm1 O1 -77.9(5) 3_565 .
N1 Ni1 Sm1 O1 162.1(5) 2_665 .
N1 Ni1 Sm1 O1 42.1(5) . .
O1 Ni1 Sm1 O1 -120.0 3_565 .
O1 Ni1 Sm1 O1 120.000(1) 2_665 .
N1 Ni1 Sm1 O1 162.1(5) 3_565 11_666
N1 Ni1 Sm1 O1 42.1(5) 2_665 11_666
N1 Ni1 Sm1 O1 -77.9(5) . 11_666
O1 Ni1 Sm1 O1 120.0 3_565 11_666
O1 Ni1 Sm1 O1 -120.0 . 11_666
O1 Ni1 Sm1 O1 0.0 2_665 11_666
N1 Ni1 Sm1 O2 -14.9(7) 3_565 2_665
N1 Ni1 Sm1 O2 -134.9(7) 2_665 2_665
N1 Ni1 Sm1 O2 105.1(7) . 2_665
O1 Ni1 Sm1 O2 -56.9(7) 3_565 2_665
O1 Ni1 Sm1 O2 63.1(7) . 2_665
O1 Ni1 Sm1 O2 -176.9(7) 2_665 2_665
N1 Ni1 Sm1 O2 105.1(7) 3_565 .
N1 Ni1 Sm1 O2 -14.9(7) 2_665 .
N1 Ni1 Sm1 O2 -134.9(7) . .
O1 Ni1 Sm1 O2 63.1(7) 3_565 .
O1 Ni1 Sm1 O2 -176.9(7) . .
O1 Ni1 Sm1 O2 -56.9(7) 2_665 .
N1 Ni1 Sm1 O2 -134.9(7) 3_565 3_565
N1 Ni1 Sm1 O2 105.1(7) 2_665 3_565
N1 Ni1 Sm1 O2 -14.9(7) . 3_565
O1 Ni1 Sm1 O2 -176.9(7) 3_565 3_565
O1 Ni1 Sm1 O2 -56.9(7) . 3_565
O1 Ni1 Sm1 O2 63.1(7) 2_665 3_565
N1 Ni1 Sm1 Ni1 -129(100) 3_565 10_556
N1 Ni1 Sm1 Ni1 111(100) 2_665 10_556
N1 Ni1 Sm1 Ni1 -9(100) . 10_556
O1 Ni1 Sm1 Ni1 -171(100) 3_565 10_556
O1 Ni1 Sm1 Ni1 -51(100) . 10_556
O1 Ni1 Sm1 Ni1 69(100) 2_665 10_556
